data_7008587
loop_
_publ_author_name
'Singh, Anupam'
'Sharp, Paul R.'

_publ_section_title
;
 Palladium-gold oxo complexes.
;
_journal_issue 12
_journal_name_full 'Dalton transactions (Cambridge, England : 2003)'
_journal_page_first 2080
_journal_page_last 2081
_journal_paper_doi 10.1039/b504808g
_journal_year 2005
_chemical_formula_moiety 'C72 H78 Au2 N4 O2 P2 Pd2 2+, B F4 1-, B F4 1-, C H2 Cl2, C H2 Cl2'
_chemical_formula_sum 'C74 H82 Au2 B2 Cl4 F8 N4 O2 P2 Pd2'
_chemical_formula_weight 2043.52
_chemical_name_systematic
;
?
;
_space_group_IT_number 14
_symmetry_cell_setting monoclinic
_symmetry_space_group_name_Hall '-P 2ybc'
_symmetry_space_group_name_H-M 'P 1 21/c 1'
_atom_sites_solution_hydrogens geom
_atom_sites_solution_primary direct
_atom_sites_solution_secondary difmap
_audit_creation_method SHELXL-97
_cell_angle_alpha 90.00
_cell_angle_beta 96.0220(10)
_cell_angle_gamma 90.00
_cell_formula_units_Z 2
_cell_length_a 13.5307(5)
_cell_length_b 15.3927(6)
_cell_length_c 18.8517(7)
_cell_measurement_reflns_used 7142
_cell_measurement_temperature 173(2)
_cell_measurement_theta_max 27.13
_cell_measurement_theta_min 2.21
_cell_volume 3904.7(3)
_computing_cell_refinement 'SMART (Bruker, 1998)'
_computing_data_collection 'SMART (Bruker, 1998)'
_computing_data_reduction 'SAINT (Bruker, 1998)'
_computing_molecular_graphics
;
L. J. Barbour, X-Seed - Graphical Interface to
SHELX-97 and POV-Ray, 1999
;
_computing_structure_refinement
;
SHELXL-97 (Sheldrick, 1997), L. J. Barbour, X-Seed - Graphical Interface to
SHELX-97 and POV-Ray, 1999
;
_computing_structure_solution 'SHELXS-97 (Sheldrick, 1990)'
_diffrn_ambient_temperature 173(2)
_diffrn_measured_fraction_theta_full 1.000
_diffrn_measured_fraction_theta_max 1.000
_diffrn_measurement_device_type 'Bruker P4'
_diffrn_measurement_method 'phi and omega scans'
_diffrn_radiation_monochromator graphite
_diffrn_radiation_source 'sealed tube'
_diffrn_radiation_type MoK\a
_diffrn_radiation_wavelength 0.71073
_diffrn_reflns_av_R_equivalents 0.0322
_diffrn_reflns_av_sigmaI/netI 0.0347
_diffrn_reflns_limit_h_max 17
_diffrn_reflns_limit_h_min -17
_diffrn_reflns_limit_k_max 13
_diffrn_reflns_limit_k_min -19
_diffrn_reflns_limit_l_max 22
_diffrn_reflns_limit_l_min -24
_diffrn_reflns_number 27964
_diffrn_reflns_theta_full 27.13
_diffrn_reflns_theta_max 27.13
_diffrn_reflns_theta_min 1.51
_exptl_absorpt_coefficient_mu 4.442
_exptl_absorpt_correction_T_max 0.4031
_exptl_absorpt_correction_T_min 0.3492
_exptl_absorpt_correction_type multi-scan
_exptl_absorpt_process_details
;
Data were corrected for decay and absorption using the program SADABS
based on the method of R.H. Blessing (Acta Cryst. A51, 33-38, 1995).
;
_exptl_crystal_colour YELLOW
_exptl_crystal_density_diffrn 1.738
_exptl_crystal_density_method 'not measured'
_exptl_crystal_description PRISM
_exptl_crystal_F_000 2000
_exptl_crystal_size_max 0.30
_exptl_crystal_size_mid 0.25
_exptl_crystal_size_min 0.25
_refine_diff_density_max 0.994
_refine_diff_density_min -0.845
_refine_diff_density_rms 0.104
_refine_ls_extinction_method none
_refine_ls_goodness_of_fit_ref 1.031
_refine_ls_hydrogen_treatment mixed
_refine_ls_matrix_type full
_refine_ls_number_parameters 457
_refine_ls_number_reflns 8644
_refine_ls_number_restraints 0
_refine_ls_restrained_S_all 1.031
_refine_ls_R_factor_all 0.0349
_refine_ls_R_factor_gt 0.0269
_refine_ls_shift/su_max 0.003
_refine_ls_shift/su_mean 0.000
_refine_ls_structure_factor_coef Fsqd
_refine_ls_weighting_details 'calc w=1/[\s^2^(Fo^2^)+(0.0282P)^2^+3.2415P] where P=(Fo^2^+2Fc^2^)/3'
_refine_ls_weighting_scheme calc
_refine_ls_wR_factor_gt 0.0608
_refine_ls_wR_factor_ref 0.0635
_reflns_number_gt 7506
_reflns_number_total 8644
_reflns_threshold_expression >2sigma(I)
_cod_data_source_file b504808g.txt
_cod_data_source_block '[(L2Pd)2((3-O)2(AuL')2](BF4)2_1'
_cod_depositor_comments
;
The following automatic conversions were performed:
'_symmetry_cell_setting' value 'Monoclinic' changed to 'monoclinic'
according to '/home/saulius/struct/CIF-dictionaries/cif_core.dic'
dictionary named 'cif_core.dic' version 2.4.1 from 2010-06-29.

Automatic conversion script
Id: cif_fix_enum 1527 2010-12-29 10:47:43Z saulius 
;
_cod_original_sg_symbol_H-M P2(1)/c
_cod_database_code 7008587

loop_
_symmetry_equiv_pos_as_xyz
'x, y, z'
'-x, y+1/2, -z+1/2'
'-x, -y, -z'
'x, -y-1/2, z-1/2'

loop_
_atom_site_label
_atom_site_type_symbol
_atom_site_fract_x
_atom_site_fract_y
_atom_site_fract_z
_atom_site_U_iso_or_equiv
_atom_site_adp_type
_atom_site_occupancy
_atom_site_symmetry_multiplicity
_atom_site_calc_flag
_atom_site_refinement_flags
_atom_site_disorder_assembly
_atom_site_disorder_group
Au1 Au 0.684923(9) 0.432255(8) 0.037730(7) 0.02039(5) Uani 1 1 d . . .
Pd1 Pd 0.464041(17) 0.415480(15) 0.026784(13) 0.01689(6) Uani 1 1 d . . .
Cl1 Cl 0.34070(10) 0.32286(9) 0.26648(7) 0.0645(3) Uani 1 1 d . . .
P1 P 0.80343(6) 0.33626(6) 0.02306(5) 0.02294(19) Uani 1 1 d . . .
F1 F 0.8025(2) -0.12763(17) -0.27653(13) 0.0606(8) Uani 1 1 d . . .
O1 O 0.56646(15) 0.50693(14) 0.05748(12) 0.0194(5) Uani 1 1 d . . .
N1 N 0.49450(19) 0.33232(17) 0.10831(14) 0.0193(6) Uani 1 1 d . . .
C1 C 0.9034(3) 0.3744(2) -0.02572(19) 0.0270(8) Uani 1 1 d . . .
B1 B 0.7852(4) -0.0568(3) -0.2345(2) 0.0335(10) Uani 1 1 d . . .
Cl2 Cl 0.22052(12) 0.37822(10) 0.13916(9) 0.0791(4) Uani 1 1 d . . .
F2 F 0.87468(17) -0.01764(16) -0.21106(14) 0.0478(6) Uani 1 1 d . . .
N2 N 0.3695(2) 0.32023(17) -0.00524(14) 0.0202(6) Uani 1 1 d . . .
C2 C 0.8787(3) 0.4078(3) -0.0939(2) 0.0368(9) Uani 1 1 d . . .
H2 H 0.8113 0.4094 -0.1140 0.044 Uiso 1 1 calc R . .
F3 F 0.7252(2) 0.00271(19) -0.27254(16) 0.0676(9) Uani 1 1 d . . .
C3 C 0.9530(4) 0.4386(3) -0.1322(2) 0.0455(11) Uani 1 1 d . . .
H3 H 0.9364 0.4605 -0.1790 0.055 Uiso 1 1 calc R . .
F4 F 0.73839(19) -0.08484(15) -0.17575(12) 0.0431(6) Uani 1 1 d . . .
C4 C 1.0498(4) 0.4381(3) -0.1036(3) 0.0481(12) Uani 1 1 d . . .
H4 H 1.1002 0.4585 -0.1309 0.058 Uiso 1 1 calc R . .
C5 C 1.0746(3) 0.4083(3) -0.0357(3) 0.0443(11) Uani 1 1 d . . .
H5 H 1.1418 0.4104 -0.0154 0.053 Uiso 1 1 calc R . .
C6 C 1.0017(3) 0.3747(2) 0.0041(2) 0.0343(9) Uani 1 1 d . . .
H6 H 1.0192 0.3526 0.0508 0.041 Uiso 1 1 calc R . .
C7 C 0.8627(2) 0.2917(2) 0.10608(19) 0.0259(8) Uani 1 1 d . . .
C8 C 0.8647(3) 0.3405(2) 0.16824(19) 0.0307(8) Uani 1 1 d . . .
H8 H 0.8306 0.3944 0.1682 0.037 Uiso 1 1 calc R . .
C9 C 0.9170(3) 0.3097(3) 0.2303(2) 0.0370(9) Uani 1 1 d . . .
H9 H 0.9197 0.3436 0.2726 0.044 Uiso 1 1 calc R . .
C10 C 0.9648(3) 0.2312(3) 0.2316(2) 0.0423(10) Uani 1 1 d . . .
H10 H 1.0006 0.2110 0.2745 0.051 Uiso 1 1 calc R . .
C11 C 0.9609(3) 0.1813(3) 0.1701(2) 0.0419(10) Uani 1 1 d . . .
H11 H 0.9931 0.1264 0.1711 0.050 Uiso 1 1 calc R . .
C12 C 0.9105(3) 0.2110(2) 0.1075(2) 0.0345(9) Uani 1 1 d . . .
H12 H 0.9082 0.1768 0.0655 0.041 Uiso 1 1 calc R . .
C13 C 0.7495(3) 0.2434(2) -0.02696(19) 0.0274(8) Uani 1 1 d . . .
C14 C 0.7966(3) 0.2004(3) -0.0782(2) 0.0369(9) Uani 1 1 d . . .
H14 H 0.8606 0.2190 -0.0883 0.044 Uiso 1 1 calc R . .
C15 C 0.7517(4) 0.1303(3) -0.1154(2) 0.0461(11) Uani 1 1 d . . .
H15 H 0.7851 0.1013 -0.1504 0.055 Uiso 1 1 calc R . .
C16 C 0.6586(3) 0.1028(3) -0.1013(2) 0.0456(11) Uani 1 1 d . . .
H16 H 0.6272 0.0554 -0.1270 0.055 Uiso 1 1 calc R . .
C17 C 0.6115(3) 0.1448(3) -0.0495(3) 0.0509(12) Uani 1 1 d . . .
H17 H 0.5477 0.1259 -0.0393 0.061 Uiso 1 1 calc R . .
C18 C 0.6563(3) 0.2140(3) -0.0126(2) 0.0385(10) Uani 1 1 d . . .
H18 H 0.6232 0.2420 0.0231 0.046 Uiso 1 1 calc R . .
C19 C 0.5640(2) 0.3440(2) 0.16387(17) 0.0231(7) Uani 1 1 d . . .
H19 H 0.5953 0.3991 0.1704 0.028 Uiso 1 1 calc R . .
C20 C 0.5909(3) 0.2783(2) 0.21144(18) 0.0262(8) Uani 1 1 d . . .
H20 H 0.6405 0.2886 0.2500 0.031 Uiso 1 1 calc R . .
C21 C 0.5457(3) 0.1965(2) 0.20363(19) 0.0259(8) Uani 1 1 d . . .
C22 C 0.4711(2) 0.1869(2) 0.14789(18) 0.0234(7) Uani 1 1 d . . .
H22 H 0.4363 0.1333 0.1419 0.028 Uiso 1 1 calc R . .
C23 C 0.4468(2) 0.2547(2) 0.10074(17) 0.0196(7) Uani 1 1 d . . .
C24 C 0.3717(2) 0.2497(2) 0.03831(17) 0.0194(7) Uani 1 1 d . . .
C25 C 0.3072(2) 0.1807(2) 0.02260(18) 0.0222(7) Uani 1 1 d . . .
H25 H 0.3095 0.1321 0.0538 0.027 Uiso 1 1 calc R . .
C26 C 0.2392(3) 0.1815(2) -0.03817(18) 0.0242(7) Uani 1 1 d . . .
C27 C 0.2413(3) 0.2535(2) -0.08256(18) 0.0257(7) Uani 1 1 d . . .
H27 H 0.1975 0.2565 -0.1253 0.031 Uiso 1 1 calc R . .
C28 C 0.3068(2) 0.3206(2) -0.06469(18) 0.0227(7) Uani 1 1 d . . .
H28 H 0.3072 0.3689 -0.0960 0.027 Uiso 1 1 calc R . .
C29 C 0.5813(3) 0.1218(3) 0.2539(2) 0.0361(9) Uani 1 1 d . . .
C30 C 0.6921(3) 0.1060(3) 0.2458(3) 0.0557(13) Uani 1 1 d . . .
H30A H 0.7002 0.0944 0.1956 0.084 Uiso 1 1 calc R . .
H30B H 0.7158 0.0559 0.2749 0.084 Uiso 1 1 calc R . .
H30C H 0.7306 0.1576 0.2617 0.084 Uiso 1 1 calc R . .
C31 C 0.5684(4) 0.1475(3) 0.3308(2) 0.0592(14) Uani 1 1 d . . .
H31A H 0.6036 0.2021 0.3425 0.089 Uiso 1 1 calc R . .
H31B H 0.5957 0.1017 0.3633 0.089 Uiso 1 1 calc R . .
H31C H 0.4976 0.1550 0.3359 0.089 Uiso 1 1 calc R . .
C32 C 0.5244(3) 0.0381(3) 0.2353(3) 0.0516(13) Uani 1 1 d . . .
H32A H 0.4535 0.0476 0.2387 0.077 Uiso 1 1 calc R . .
H32B H 0.5489 -0.0078 0.2686 0.077 Uiso 1 1 calc R . .
H32C H 0.5343 0.0206 0.1865 0.077 Uiso 1 1 calc R . .
C33 C 0.1663(3) 0.1062(3) -0.0540(2) 0.0366(9) Uani 1 1 d . . .
C34 C 0.1139(5) 0.0895(5) 0.0115(3) 0.111(3) Uani 1 1 d . . .
H34A H 0.0733 0.1401 0.0209 0.166 Uiso 1 1 calc R . .
H34B H 0.1633 0.0793 0.0525 0.166 Uiso 1 1 calc R . .
H34C H 0.0711 0.0383 0.0036 0.166 Uiso 1 1 calc R . .
C35 C 0.0938(5) 0.1226(4) -0.1176(3) 0.092(2) Uani 1 1 d . . .
H35A H 0.0427 0.0773 -0.1210 0.138 Uiso 1 1 calc R . .
H35B H 0.1285 0.1219 -0.1607 0.138 Uiso 1 1 calc R . .
H35C H 0.0626 0.1795 -0.1129 0.138 Uiso 1 1 calc R . .
C36 C 0.2262(5) 0.0252(3) -0.0669(4) 0.095(2) Uani 1 1 d . . .
H36A H 0.1808 -0.0225 -0.0821 0.143 Uiso 1 1 calc R . .
H36B H 0.2665 0.0088 -0.0226 0.143 Uiso 1 1 calc R . .
H36C H 0.2698 0.0369 -0.1041 0.143 Uiso 1 1 calc R . .
C1M C 0.2404(4) 0.2974(3) 0.2037(3) 0.0534(12) Uani 1 1 d . . .
H1M1 H 0.2536 0.2416 0.1804 0.064 Uiso 1 1 calc R . .
H1M2 H 0.1797 0.2903 0.2283 0.064 Uiso 1 1 calc R . .

loop_
_atom_site_aniso_label
_atom_site_aniso_U_11
_atom_site_aniso_U_22
_atom_site_aniso_U_33
_atom_site_aniso_U_23
_atom_site_aniso_U_13
_atom_site_aniso_U_12
Au1 0.01861(7) 0.01891(7) 0.02319(7) 0.00112(5) 0.00001(5) 0.00079(5)
Pd1 0.01720(12) 0.01429(12) 0.01905(13) 0.00224(9) 0.00127(9) -0.00080(9)
Cl1 0.0657(8) 0.0701(9) 0.0591(8) 0.0035(6) 0.0130(7) -0.0067(7)
P1 0.0205(4) 0.0229(5) 0.0250(5) -0.0012(4) 0.0004(3) 0.0020(3)
F1 0.093(2) 0.0498(17) 0.0431(15) -0.0176(13) 0.0273(14) -0.0201(15)
O1 0.0198(11) 0.0156(11) 0.0221(12) 0.0033(9) -0.0012(9) 0.0020(9)
N1 0.0202(14) 0.0178(14) 0.0198(14) 0.0022(11) 0.0015(11) -0.0022(11)
C1 0.0270(18) 0.0224(19) 0.032(2) -0.0035(15) 0.0040(15) 0.0017(14)
B1 0.040(3) 0.029(2) 0.031(2) 0.0051(19) 0.0030(19) -0.0030(19)
Cl2 0.0893(11) 0.0600(9) 0.0853(11) 0.0108(8) -0.0032(8) 0.0145(8)
F2 0.0379(13) 0.0371(14) 0.0672(17) -0.0017(12) -0.0003(12) -0.0044(11)
N2 0.0206(14) 0.0170(14) 0.0226(14) -0.0001(11) 0.0007(11) -0.0001(11)
C2 0.042(2) 0.038(2) 0.031(2) 0.0006(17) 0.0053(18) -0.0051(18)
F3 0.0482(16) 0.072(2) 0.080(2) 0.0458(17) -0.0097(14) 0.0000(14)
C3 0.062(3) 0.037(3) 0.039(2) -0.0015(19) 0.014(2) -0.004(2)
F4 0.0578(16) 0.0405(14) 0.0329(13) 0.0044(10) 0.0143(11) -0.0016(11)
C4 0.059(3) 0.033(2) 0.059(3) -0.011(2) 0.037(3) -0.011(2)
C5 0.032(2) 0.038(2) 0.066(3) -0.008(2) 0.020(2) -0.0048(18)
C6 0.0271(19) 0.031(2) 0.045(2) -0.0036(18) 0.0053(17) 0.0044(16)
C7 0.0214(17) 0.0264(19) 0.0293(19) 0.0008(15) -0.0002(14) 0.0009(14)
C8 0.033(2) 0.030(2) 0.029(2) -0.0010(16) 0.0012(16) 0.0049(16)
C9 0.039(2) 0.045(3) 0.026(2) -0.0015(17) -0.0028(17) 0.0017(18)
C10 0.038(2) 0.050(3) 0.037(2) 0.015(2) -0.0064(18) 0.002(2)
C11 0.040(2) 0.033(2) 0.051(3) 0.0085(19) -0.002(2) 0.0115(18)
C12 0.038(2) 0.028(2) 0.036(2) -0.0024(17) -0.0050(17) 0.0043(17)
C13 0.0275(18) 0.0246(19) 0.0287(19) -0.0025(15) -0.0030(15) 0.0019(14)
C14 0.036(2) 0.037(2) 0.038(2) -0.0077(18) 0.0069(18) -0.0009(17)
C15 0.060(3) 0.036(2) 0.044(3) -0.015(2) 0.010(2) -0.003(2)
C16 0.054(3) 0.030(2) 0.050(3) -0.009(2) -0.008(2) -0.006(2)
C17 0.035(2) 0.040(3) 0.078(3) -0.010(2) 0.010(2) -0.0123(19)
C18 0.031(2) 0.036(2) 0.050(3) -0.0103(19) 0.0095(18) -0.0023(17)
C19 0.0251(17) 0.0218(18) 0.0221(17) -0.0005(14) 0.0007(14) -0.0027(14)
C20 0.0249(17) 0.030(2) 0.0223(18) 0.0016(15) -0.0035(14) -0.0060(15)
C21 0.0252(18) 0.0259(19) 0.0263(19) 0.0040(14) 0.0004(14) -0.0020(14)
C22 0.0240(17) 0.0197(17) 0.0259(18) 0.0032(14) 0.0006(14) -0.0051(14)
C23 0.0174(15) 0.0196(17) 0.0222(17) 0.0013(13) 0.0039(13) -0.0020(12)
C24 0.0205(16) 0.0186(17) 0.0188(16) 0.0019(13) 0.0013(13) 0.0002(13)
C25 0.0257(17) 0.0183(17) 0.0222(17) 0.0031(13) 0.0007(14) -0.0053(13)
C26 0.0252(18) 0.0232(18) 0.0239(18) -0.0010(14) 0.0015(14) -0.0042(14)
C27 0.0278(18) 0.0274(19) 0.0203(17) 0.0028(14) -0.0044(14) 0.0002(14)
C28 0.0240(17) 0.0202(17) 0.0239(17) 0.0011(14) 0.0023(14) -0.0019(13)
C29 0.041(2) 0.028(2) 0.035(2) 0.0131(17) -0.0134(18) -0.0040(17)
C30 0.045(3) 0.048(3) 0.069(3) 0.013(2) -0.019(2) 0.006(2)
C31 0.087(4) 0.054(3) 0.034(3) 0.018(2) 0.000(2) -0.005(3)
C32 0.055(3) 0.031(2) 0.063(3) 0.023(2) -0.022(2) -0.009(2)
C33 0.039(2) 0.037(2) 0.031(2) 0.0052(17) -0.0080(17) -0.0182(18)
C34 0.098(5) 0.164(7) 0.069(4) 0.005(4) 0.009(4) -0.107(5)
C35 0.090(4) 0.086(5) 0.086(4) 0.033(3) -0.058(4) -0.063(4)
C36 0.101(5) 0.030(3) 0.144(6) -0.012(3) -0.039(5) -0.014(3)
C1M 0.058(3) 0.041(3) 0.064(3) -0.001(2) 0.022(3) -0.003(2)

loop_
_atom_type_symbol
_atom_type_description
_atom_type_scat_dispersion_real
_atom_type_scat_dispersion_imag
_atom_type_scat_source
C C 0.0033 0.0016 'International Tables Vol C Tables 4.2.6.8 and 6.1.1.4'
H H 0.0000 0.0000 'International Tables Vol C Tables 4.2.6.8 and 6.1.1.4'
B B 0.0013 0.0007 'International Tables Vol C Tables 4.2.6.8 and 6.1.1.4'
N N 0.0061 0.0033 'International Tables Vol C Tables 4.2.6.8 and 6.1.1.4'
O O 0.0106 0.0060 'International Tables Vol C Tables 4.2.6.8 and 6.1.1.4'
F F 0.0171 0.0103 'International Tables Vol C Tables 4.2.6.8 and 6.1.1.4'
P P 0.1023 0.0942 'International Tables Vol C Tables 4.2.6.8 and 6.1.1.4'
Cl Cl 0.1484 0.1585 'International Tables Vol C Tables 4.2.6.8 and 6.1.1.4'
Pd Pd -0.9988 1.0072 'International Tables Vol C Tables 4.2.6.8 and 6.1.1.4'
Au Au -2.0133 8.8022 'International Tables Vol C Tables 4.2.6.8 and 6.1.1.4'

loop_
_geom_angle_atom_site_label_1
_geom_angle_atom_site_label_2
_geom_angle_atom_site_label_3
_geom_angle
_geom_angle_site_symmetry_1
_geom_angle_site_symmetry_3
_geom_angle_publ_flag
O1 Au1 P1 172.18(6) . . ?
O1 Au1 Pd1 42.32(6) . . ?
P1 Au1 Pd1 131.69(2) . . ?
O1 Au1 Pd1 36.03(6) . 3_665 ?
P1 Au1 Pd1 149.68(2) . 3_665 ?
Pd1 Au1 Pd1 57.204(8) . 3_665 ?
O1 Pd1 N2 97.25(10) 3_665 . ?
O1 Pd1 N1 177.16(10) 3_665 . ?
N2 Pd1 N1 80.62(11) . . ?
O1 Pd1 O1 83.64(9) 3_665 . ?
N2 Pd1 O1 176.45(10) . . ?
N1 Pd1 O1 98.37(10) . . ?
O1 Pd1 Au1 97.19(6) 3_665 . ?
N2 Pd1 Au1 133.58(8) . . ?
N1 Pd1 Au1 83.03(7) . . ?
O1 Pd1 Au1 42.87(6) . . ?
O1 Pd1 Pd1 42.09(6) 3_665 3_665 ?
N2 Pd1 Pd1 139.24(8) . 3_665 ?
N1 Pd1 Pd1 139.88(8) . 3_665 ?
O1 Pd1 Pd1 41.55(6) . 3_665 ?
Au1 Pd1 Pd1 65.746(9) . 3_665 ?
O1 Pd1 Au1 36.93(6) 3_665 3_665 ?
N2 Pd1 Au1 93.66(8) . 3_665 ?
N1 Pd1 Au1 144.75(7) . 3_665 ?
O1 Pd1 Au1 89.11(6) . 3_665 ?
Au1 Pd1 Au1 122.796(8) . 3_665 ?
Pd1 Pd1 Au1 57.050(8) 3_665 3_665 ?
C1 P1 C7 105.90(16) . . ?
C1 P1 C13 105.76(16) . . ?
C7 P1 C13 105.45(16) . . ?
C1 P1 Au1 115.79(12) . . ?
C7 P1 Au1 113.82(12) . . ?
C13 P1 Au1 109.34(12) . . ?
Pd1 O1 Pd1 96.36(9) 3_665 . ?
Pd1 O1 Au1 107.04(10) 3_665 . ?
Pd1 O1 Au1 94.81(9) . . ?
C19 N1 C23 119.1(3) . . ?
C19 N1 Pd1 125.5(2) . . ?
C23 N1 Pd1 115.0(2) . . ?
C6 C1 C2 119.9(4) . . ?
C6 C1 P1 122.0(3) . . ?
C2 C1 P1 118.0(3) . . ?
F3 B1 F1 110.6(4) . . ?
F3 B1 F2 109.0(3) . . ?
F1 B1 F2 109.4(4) . . ?
F3 B1 F4 109.0(4) . . ?
F1 B1 F4 109.2(3) . . ?
F2 B1 F4 109.6(3) . . ?
C28 N2 C24 118.9(3) . . ?
C28 N2 Pd1 125.6(2) . . ?
C24 N2 Pd1 115.5(2) . . ?
C3 C2 C1 119.5(4) . . ?
C4 C3 C2 120.9(4) . . ?
C3 C4 C5 120.2(4) . . ?
C4 C5 C6 120.5(4) . . ?
C1 C6 C5 118.9(4) . . ?
C8 C7 C12 119.7(3) . . ?
C8 C7 P1 119.3(3) . . ?
C12 C7 P1 120.9(3) . . ?
C9 C8 C7 119.4(4) . . ?
C10 C9 C8 120.9(4) . . ?
C9 C10 C11 119.8(4) . . ?
C12 C11 C10 120.2(4) . . ?
C11 C12 C7 119.9(4) . . ?
C14 C13 C18 118.3(3) . . ?
C14 C13 P1 123.3(3) . . ?
C18 C13 P1 118.4(3) . . ?
C13 C14 C15 120.9(4) . . ?
C16 C15 C14 120.1(4) . . ?
C15 C16 C17 119.3(4) . . ?
C18 C17 C16 120.6(4) . . ?
C17 C18 C13 120.8(4) . . ?
N1 C19 C20 121.7(3) . . ?
C19 C20 C21 120.7(3) . . ?
C22 C21 C20 116.7(3) . . ?
C22 C21 C29 123.0(3) . . ?
C20 C21 C29 120.2(3) . . ?
C21 C22 C23 120.7(3) . . ?
N1 C23 C22 121.1(3) . . ?
N1 C23 C24 114.3(3) . . ?
C22 C23 C24 124.6(3) . . ?
N2 C24 C25 120.6(3) . . ?
N2 C24 C23 114.2(3) . . ?
C25 C24 C23 125.2(3) . . ?
C24 C25 C26 121.1(3) . . ?
C27 C26 C25 116.6(3) . . ?
C27 C26 C33 122.6(3) . . ?
C25 C26 C33 120.7(3) . . ?
C28 C27 C26 120.2(3) . . ?
N2 C28 C27 122.6(3) . . ?
C32 C29 C31 109.4(4) . . ?
C32 C29 C21 111.9(3) . . ?
C31 C29 C21 109.4(3) . . ?
C32 C29 C30 108.5(4) . . ?
C31 C29 C30 110.1(4) . . ?
C21 C29 C30 107.6(3) . . ?
C35 C33 C34 111.2(5) . . ?
C35 C33 C36 109.2(5) . . ?
C34 C33 C36 107.1(5) . . ?
C35 C33 C26 112.7(3) . . ?
C34 C33 C26 108.5(4) . . ?
C36 C33 C26 108.0(4) . . ?
Cl2 C1M Cl1 111.4(3) . . ?

loop_
_geom_bond_atom_site_label_1
_geom_bond_atom_site_label_2
_geom_bond_distance
_geom_bond_site_symmetry_2
_geom_bond_publ_flag
Au1 O1 2.038(2) . ?
Au1 P1 2.2190(9) . ?
Au1 Pd1 2.9853(3) . ?
Au1 Pd1 3.2436(3) 3_665 ?
Pd1 O1 1.996(2) 3_665 ?
Pd1 N2 1.997(3) . ?
Pd1 N1 2.009(3) . ?
Pd1 O1 2.017(2) . ?
Pd1 Pd1 2.9905(5) 3_665 ?
Pd1 Au1 3.2436(3) 3_665 ?
Cl1 C1M 1.749(5) . ?
P1 C1 1.811(4) . ?
P1 C7 1.817(4) . ?
P1 C13 1.822(4) . ?
F1 B1 1.382(5) . ?
O1 Pd1 1.996(2) 3_665 ?
N1 C19 1.344(4) . ?
N1 C23 1.358(4) . ?
C1 C6 1.389(5) . ?
C1 C2 1.393(5) . ?
B1 F3 1.375(5) . ?
B1 F2 1.382(5) . ?
B1 F4 1.400(5) . ?
Cl2 C1M 1.741(5) . ?
N2 C28 1.333(4) . ?
N2 C24 1.360(4) . ?
C2 C3 1.381(6) . ?
C3 C4 1.363(7) . ?
C4 C5 1.368(7) . ?
C5 C6 1.399(5) . ?
C7 C8 1.390(5) . ?
C7 C12 1.398(5) . ?
C8 C9 1.386(5) . ?
C9 C10 1.370(6) . ?
C10 C11 1.388(6) . ?
C11 C12 1.376(5) . ?
C13 C14 1.381(5) . ?
C13 C18 1.393(5) . ?
C14 C15 1.391(6) . ?
C15 C16 1.381(6) . ?
C16 C17 1.382(6) . ?
C17 C18 1.377(6) . ?
C19 C20 1.375(5) . ?
C20 C21 1.401(5) . ?
C21 C22 1.387(5) . ?
C21 C29 1.535(5) . ?
C22 C23 1.389(4) . ?
C23 C24 1.474(4) . ?
C24 C25 1.386(4) . ?
C25 C26 1.393(5) . ?
C26 C27 1.391(5) . ?
C26 C33 1.531(5) . ?
C27 C28 1.380(5) . ?
C29 C32 1.523(6) . ?
C29 C31 1.530(6) . ?
C29 C30 1.541(6) . ?
C33 C35 1.489(6) . ?
C33 C34 1.510(7) . ?
C33 C36 1.520(7) . ?
